data_7011744
loop_
_publ_author_name
'Andrews, Philip C.'
'Calleja, Simone M.'
'Maguire, Melissa'

_publ_section_title
;
 Solid state structures of homo- and hetero-bimetallic alkali metal
 complexes containing the dianion of (S)-N-(??-methylbenzyl)allylamine
;
_journal_issue 18
_journal_name_full 'Journal of the Chemical Society, Dalton Transactions'
_journal_page_first 3640
_journal_paper_doi 10.1039/b203470k
_journal_year 2002
_chemical_formula_sum 'C60 H84 Li4 N4 Na4 O4'
_chemical_formula_weight 1045.03
_chemical_name_common
;
lithio, sodio- (S)-N-(alpha-benzylmethyl)allylamide.thf 
;
_chemical_name_systematic
; 
? 
;
_space_group_IT_number 19
_symmetry_cell_setting orthorhombic
_symmetry_space_group_name_Hall 'P 2ac 2ab'
_symmetry_space_group_name_H-M 'P 21 21 21'
_atom_sites_solution_hydrogens geom
_atom_sites_solution_primary direct
_atom_sites_solution_secondary difmap
_audit_creation_method SHELXL-97
_cell_angle_alpha 90.00
_cell_angle_beta 90.00
_cell_angle_gamma 90.00
_cell_formula_units_Z 4
_cell_length_a 12.814(3)
_cell_length_b 18.980(4)
_cell_length_c 25.240(5)
_cell_measurement_temperature 123(2)
_cell_volume 6139(2)
_computing_cell_refinement 'HKL Scalepack (Otwinowski & Minor 1997)'
_computing_data_collection 'Collect (Nonius BV, 1997-2000)'
_computing_data_reduction 'HKL Denzo and Scalepack (Otwinowski & Minor 1'
_computing_molecular_graphics 'Bruker SHELXTL'
_computing_publication_material 'Bruker SHELXTL'
_computing_structure_refinement 'SHELXL-97 (Sheldrick, 1997)'
_computing_structure_solution 'SHELXS-97 (Sheldrick, 1990)'
_diffrn_ambient_temperature 123(2)
_diffrn_measured_fraction_theta_full 0.993
_diffrn_measured_fraction_theta_max 0.993
_diffrn_measurement_device '95mm CCD camera on \k-goniostat'
_diffrn_measurement_device_type KappaCCD
_diffrn_measurement_method CCD
_diffrn_radiation_monochromator 'horizonally mounted graphite crystal'
_diffrn_radiation_source 'fine-focus sealed tube'
_diffrn_radiation_type MoK\a
_diffrn_radiation_wavelength 0.71073
_diffrn_reflns_av_R_equivalents 0.1068
_diffrn_reflns_av_sigmaI/netI 0.1653
_diffrn_reflns_limit_h_max 17
_diffrn_reflns_limit_h_min -17
_diffrn_reflns_limit_k_max 25
_diffrn_reflns_limit_k_min -20
_diffrn_reflns_limit_l_max 33
_diffrn_reflns_limit_l_min -33
_diffrn_reflns_number 64043
_diffrn_reflns_theta_full 28.30
_diffrn_reflns_theta_max 28.30
_diffrn_reflns_theta_min 1.78
_exptl_absorpt_coefficient_mu 0.093
_exptl_absorpt_correction_T_max 0.9880
_exptl_absorpt_correction_T_min 0.9799
_exptl_absorpt_correction_type none
_exptl_crystal_colour orange
_exptl_crystal_density_diffrn 1.131
_exptl_crystal_density_method 'not measured'
_exptl_crystal_description 'irregular block'
_exptl_crystal_F_000 2240
_exptl_crystal_size_max 0.22
_exptl_crystal_size_mid 0.17
_exptl_crystal_size_min 0.13
_refine_diff_density_max 0.342
_refine_diff_density_min -0.293
_refine_diff_density_rms 0.066
_refine_ls_abs_structure_details 'Flack H D (1983), Acta Cryst. A39, 876-881'
_refine_ls_abs_structure_Flack -0.2(3)
_refine_ls_extinction_method none
_refine_ls_goodness_of_fit_ref 0.971
_refine_ls_hydrogen_treatment mixed
_refine_ls_matrix_type full
_refine_ls_number_parameters 689
_refine_ls_number_reflns 14999
_refine_ls_number_restraints 0
_refine_ls_restrained_S_all 0.971
_refine_ls_R_factor_all 0.1784
_refine_ls_R_factor_gt 0.0724
_refine_ls_shift/su_max 0.001
_refine_ls_shift/su_mean 0.000
_refine_ls_structure_factor_coef Fsqd
_refine_ls_weighting_details 'calc w=1/[\s^2^(Fo^2^)+(0.0798P)^2^+0.0000P] where P=(Fo^2^+2Fc^2^)/3'
_refine_ls_weighting_scheme calc
_refine_ls_wR_factor_gt 0.1380
_refine_ls_wR_factor_ref 0.1682
_reflns_number_gt 7532
_reflns_number_total 14999
_reflns_threshold_expression >2sigma(I)
_cod_data_source_file b203470k.txt
_cod_data_source_block sim
_cod_depositor_comments
;
The following automatic conversions were performed:
'_symmetry_cell_setting' value 'Orthorhombic' changed to 'orthorhombic'
according to '/home/saulius/struct/CIF-dictionaries/cif_core.dic'
dictionary named 'cif_core.dic' version 2.4.1 from 2010-06-29.

Automatic conversion script
Id: cif_fix_enum 1527 2010-12-29 10:47:43Z saulius 
;
_cod_original_sg_symbol_H-M P2(1)2(1)2(1)
_cod_database_code 7011744

loop_
_symmetry_equiv_pos_as_xyz
'x, y, z'
'-x+1/2, -y, z+1/2'
'x+1/2, -y+1/2, -z'
'-x, y+1/2, -z+1/2'

loop_
_atom_site_label
_atom_site_type_symbol
_atom_site_fract_x
_atom_site_fract_y
_atom_site_fract_z
_atom_site_U_iso_or_equiv
_atom_site_adp_type
_atom_site_occupancy
_atom_site_symmetry_multiplicity
_atom_site_calc_flag
_atom_site_refinement_flags
_atom_site_disorder_assembly
_atom_site_disorder_group
Na1 Na 0.43711(10) 0.86723(6) 0.78718(5) 0.0335(3) Uani 1 1 d . . .
O1 O 0.5077(2) 0.88901(12) 0.86918(10) 0.0438(6) Uani 1 1 d . . .
N1 N 0.5595(2) 0.90260(13) 0.71672(11) 0.0294(7) Uani 1 1 d . . .
C1 C 0.6672(3) 0.87907(17) 0.71800(14) 0.0345(9) Uani 1 1 d . . .
H1 H 0.7003 0.8968 0.7513 0.041 Uiso 1 1 calc R . .
Li1 Li 0.4438(5) 0.8623(3) 0.6807(2) 0.0313(13) Uani 1 1 d . . .
Na2 Na 0.48524(13) 0.98837(7) 0.61902(6) 0.0495(4) Uani 1 1 d . . .
O2 O 0.6009(2) 1.06549(12) 0.58184(10) 0.0395(6) Uani 1 1 d . . .
N2 N 0.2924(2) 0.97036(14) 0.56397(11) 0.0355(7) Uani 1 1 d . . .
C2 C 0.6681(3) 0.79800(17) 0.71906(16) 0.0440(10) Uani 1 1 d . . .
H2A H 0.6338 0.7814 0.7514 0.066 Uiso 1 1 calc R . .
H2B H 0.7404 0.7812 0.7184 0.066 Uiso 1 1 calc R . .
H2C H 0.6307 0.7799 0.6881 0.066 Uiso 1 1 calc R . .
Li2 Li 0.2899(5) 0.9231(3) 0.6320(2) 0.0346(14) Uani 1 1 d . . .
Na3 Na 0.21125(12) 0.85148(7) 0.54991(5) 0.0422(4) Uani 1 1 d . . .
O3 O 0.1581(3) 0.84102(15) 0.46461(11) 0.0685(9) Uani 1 1 d . . .
N3 N 0.2031(2) 0.73515(13) 0.59870(11) 0.0321(7) Uani 1 1 d . . .
C3 C 0.7324(3) 0.90403(16) 0.67076(14) 0.0301(8) Uani 1 1 d . . .
Li3 Li 0.2993(5) 0.7911(3) 0.6367(2) 0.0338(14) Uani 1 1 d . . .
Na4 Na 0.16507(12) 0.73263(7) 0.70835(7) 0.0508(4) Uani 1 1 d . . .
O4 O 0.03710(19) 0.66183(12) 0.73840(10) 0.0403(6) Uani 1 1 d . . .
N4 N 0.2533(2) 0.82632(13) 0.79249(11) 0.0302(7) Uani 1 1 d . . .
C4 C 0.8293(3) 0.93578(18) 0.67663(15) 0.0365(9) Uani 1 1 d . . .
H4 H 0.8564 0.9427 0.7113 0.044 Uiso 1 1 calc R . .
Li4 Li 0.2664(4) 0.8636(3) 0.7231(2) 0.0331(13) Uani 1 1 d . . .
C5 C 0.8876(3) 0.95771(19) 0.63336(16) 0.0424(10) Uani 1 1 d . . .
H5 H 0.9529 0.9803 0.6387 0.051 Uiso 1 1 calc R . .
C6 C 0.8508(3) 0.94679(19) 0.58251(15) 0.0429(10) Uani 1 1 d . . .
H6 H 0.8918 0.9603 0.5528 0.051 Uiso 1 1 calc R . .
C7 C 0.7538(3) 0.91592(18) 0.57510(16) 0.0415(10) Uani 1 1 d . . .
H7 H 0.7269 0.9093 0.5404 0.050 Uiso 1 1 calc R . .
C8 C 0.6965(3) 0.89487(18) 0.61913(14) 0.0374(9) Uani 1 1 d . . .
H8 H 0.6303 0.8734 0.6138 0.045 Uiso 1 1 calc R . .
C9 C 0.5502(3) 0.97692(17) 0.72934(14) 0.0316(8) Uani 1 1 d . . .
H9A H 0.5924 1.0047 0.7040 0.038 Uiso 1 1 calc R . .
H9B H 0.5781 0.9855 0.7654 0.038 Uiso 1 1 calc R . .
C10 C 0.4377(3) 1.00097(17) 0.72685(13) 0.0321(9) Uani 1 1 d . . .
H10 H 0.4228 1.0472 0.7392 0.039 Uiso 1 1 calc R . .
C11 C 0.3578(3) 0.96283(17) 0.70880(13) 0.0285(8) Uani 1 1 d . . .
H11 H 0.2855 0.9739 0.7078 0.034 Uiso 1 1 calc R . .
C12 C 0.2399(3) 1.03515(18) 0.54835(14) 0.0369(9) Uani 1 1 d . . .
H12 H 0.2315 1.0345 0.5090 0.044 Uiso 1 1 calc R . .
C13 C 0.1323(3) 1.0372(2) 0.57270(18) 0.0551(12) Uani 1 1 d . . .
H13A H 0.0919 0.9965 0.5605 0.083 Uiso 1 1 calc R . .
H13B H 0.0968 1.0807 0.5620 0.083 Uiso 1 1 calc R . .
H13C H 0.1383 1.0358 0.6114 0.083 Uiso 1 1 calc R . .
C14 C 0.3005(3) 1.10209(18) 0.56319(15) 0.0357(9) Uani 1 1 d . . .
C15 C 0.3238(3) 1.1542(2) 0.52629(16) 0.0523(11) Uani 1 1 d . . .
H15 H 0.3012 1.1487 0.4907 0.063 Uiso 1 1 calc R . .
C16 C 0.3793(4) 1.2142(2) 0.5403(2) 0.0647(13) Uani 1 1 d . . .
H16 H 0.3944 1.2492 0.5145 0.078 Uiso 1 1 calc R . .
C17 C 0.4124(4) 1.2225(2) 0.5923(2) 0.0595(13) Uani 1 1 d . . .
H17 H 0.4512 1.2632 0.6020 0.071 Uiso 1 1 calc R . .
C18 C 0.3893(3) 1.1720(2) 0.62980(18) 0.0518(11) Uani 1 1 d . . .
H18 H 0.4115 1.1776 0.6655 0.062 Uiso 1 1 calc R . .
C19 C 0.3329(3) 1.11297(19) 0.61450(16) 0.0421(10) Uani 1 1 d . . .
H19 H 0.3160 1.0787 0.6405 0.050 Uiso 1 1 calc R . .
C20 C 0.3755(3) 0.95186(17) 0.52763(13) 0.0354(9) Uani 1 1 d . . .
H20A H 0.4259 0.9913 0.5255 0.042 Uiso 1 1 calc R . .
H20B H 0.3459 0.9443 0.4918 0.042 Uiso 1 1 calc R . .
C21 C 0.4319(3) 0.88606(17) 0.54509(15) 0.0359(9) Uani 1 1 d . . .
H21 H 0.4812 0.8660 0.5214 0.043 Uiso 1 1 calc R . .
C22 C 0.4169(3) 0.85362(17) 0.59219(13) 0.0303(8) Uani 1 1 d . . .
H22 H 0.4501 0.8126 0.6057 0.036 Uiso 1 1 calc R . .
C23 C 0.2203(3) 0.66949(16) 0.57104(14) 0.0323(8) Uani 1 1 d . . .
H23 H 0.1794 0.6709 0.5373 0.039 Uiso 1 1 calc R . .
C24 C 0.3352(3) 0.66351(19) 0.55667(15) 0.0426(10) Uani 1 1 d . . .
H24A H 0.3555 0.7039 0.5348 0.064 Uiso 1 1 calc R . .
H24B H 0.3469 0.6198 0.5368 0.064 Uiso 1 1 calc R . .
H24C H 0.3772 0.6629 0.5891 0.064 Uiso 1 1 calc R . .
C25 C 0.1855(3) 0.60478(16) 0.60229(14) 0.0305(8) Uani 1 1 d . . .
C26 C 0.1118(3) 0.55802(17) 0.58215(15) 0.0373(9) Uani 1 1 d . . .
H26 H 0.0816 0.5665 0.5484 0.045 Uiso 1 1 calc R . .
C27 C 0.0820(3) 0.49834(19) 0.61136(19) 0.0494(11) Uani 1 1 d . . .
H27 H 0.0321 0.4664 0.5972 0.059 Uiso 1 1 calc R . .
C28 C 0.1253(3) 0.4861(2) 0.66087(18) 0.0502(11) Uani 1 1 d . . .
H28 H 0.1049 0.4461 0.6810 0.060 Uiso 1 1 calc R . .
C29 C 0.1984(3) 0.53284(19) 0.68070(15) 0.0425(10) Uani 1 1 d . . .
H29 H 0.2290 0.5247 0.7144 0.051 Uiso 1 1 calc R . .
C30 C 0.2269(3) 0.59073(18) 0.65190(15) 0.0386(9) Uani 1 1 d . . .
H30 H 0.2767 0.6224 0.6664 0.046 Uiso 1 1 calc R . .
C31 C 0.0929(3) 0.75164(16) 0.60318(14) 0.0307(8) Uani 1 1 d . . .
H31A H 0.0568 0.7120 0.6209 0.037 Uiso 1 1 calc R . .
H31B H 0.0629 0.7567 0.5672 0.037 Uiso 1 1 calc R . .
C32 C 0.0735(3) 0.81834(16) 0.63399(14) 0.0302(8) Uani 1 1 d . . .
H32 H 0.0032 0.8333 0.6381 0.036 Uiso 1 1 calc R . .
C33 C 0.1483(3) 0.85808(17) 0.65600(13) 0.0306(8) Uani 1 1 d . . .
H33 H 0.1423 0.9015 0.6744 0.037 Uiso 1 1 calc R . .
C34 C 0.1950(3) 0.85337(17) 0.83724(13) 0.0327(8) Uani 1 1 d . . .
H34 H 0.2365 0.8435 0.8699 0.039 Uiso 1 1 calc R . .
C35 C 0.1832(3) 0.93308(18) 0.83251(17) 0.0490(11) Uani 1 1 d . . .
H35A H 0.2523 0.9548 0.8295 0.074 Uiso 1 1 calc R . .
H35B H 0.1477 0.9513 0.8640 0.074 Uiso 1 1 calc R . .
H35C H 0.1420 0.9443 0.8009 0.074 Uiso 1 1 calc R . .
C36 C 0.0863(3) 0.82086(16) 0.84498(15) 0.0312(8) Uani 1 1 d . . .
C37 C 0.0556(3) 0.79253(19) 0.89344(17) 0.0477(10) Uani 1 1 d . . .
H37 H 0.1039 0.7924 0.9220 0.057 Uiso 1 1 calc R . .
C38 C -0.0422(4) 0.7647(2) 0.9014(2) 0.0731(17) Uani 1 1 d . . .
H38 H -0.0602 0.7452 0.9348 0.088 Uiso 1 1 calc R . .
C39 C -0.1139(4) 0.7652(3) 0.8608(3) 0.083(2) Uani 1 1 d . . .
H39 H -0.1820 0.7468 0.8663 0.100 Uiso 1 1 calc R . .
C40 C -0.0863(4) 0.7923(2) 0.8121(3) 0.0734(17) Uani 1 1 d . . .
H40 H -0.1355 0.7923 0.7839 0.088 Uiso 1 1 calc R . .
C41 C 0.0145(3) 0.82017(18) 0.80389(18) 0.0485(11) Uani 1 1 d . . .
H41 H 0.0332 0.8385 0.7702 0.058 Uiso 1 1 calc R . .
C42 C 0.2887(3) 0.75636(15) 0.80296(13) 0.0273(8) Uani 1 1 d . . .
H42A H 0.2277 0.7250 0.8076 0.033 Uiso 1 1 calc R . .
H42B H 0.3290 0.7560 0.8364 0.033 Uiso 1 1 calc R . .
C43 C 0.3571(3) 0.72803(17) 0.75831(13) 0.0294(8) Uani 1 1 d . . .
H43 H 0.3894 0.6835 0.7634 0.035 Uiso 1 1 calc R . .
C44 C 0.3748(3) 0.76105(16) 0.71284(14) 0.0277(8) Uani 1 1 d . . .
H44 H 0.4184 0.7478 0.6841 0.033 Uiso 1 1 calc R . .
C45 C 0.6151(4) 0.9093(3) 0.87266(19) 0.0735(15) Uani 1 1 d . . .
H45A H 0.6606 0.8676 0.8677 0.088 Uiso 1 1 calc R . .
H45B H 0.6318 0.9441 0.8447 0.088 Uiso 1 1 calc R . .
C46 C 0.6320(5) 0.9392(4) 0.9235(2) 0.119(3) Uani 1 1 d . . .
H46A H 0.6576 0.9882 0.9197 0.143 Uiso 1 1 calc R . .
H46B H 0.6858 0.9117 0.9427 0.143 Uiso 1 1 calc R . .
C47 C 0.5372(4) 0.9389(3) 0.9529(2) 0.098(2) Uani 1 1 d . . .
H47A H 0.5164 0.9877 0.9620 0.118 Uiso 1 1 calc R . .
H47B H 0.5459 0.9118 0.9861 0.118 Uiso 1 1 calc R . .
C48 C 0.4553(3) 0.9049(3) 0.91820(18) 0.0618(13) Uani 1 1 d . . .
H48A H 0.4283 0.8614 0.9349 0.074 Uiso 1 1 calc R . .
H48B H 0.3963 0.9376 0.9121 0.074 Uiso 1 1 calc R . .
C49 C 0.6835(3) 1.0966(2) 0.61357(15) 0.0462(10) Uani 1 1 d . . .
H49A H 0.7235 1.0596 0.6323 0.055 Uiso 1 1 calc R . .
H49B H 0.6541 1.1295 0.6401 0.055 Uiso 1 1 calc R . .
C50 C 0.7533(3) 1.1359(2) 0.57458(16) 0.0526(11) Uani 1 1 d . . .
H50A H 0.7853 1.1779 0.5912 0.063 Uiso 1 1 calc R . .
H50B H 0.8091 1.1049 0.5607 0.063 Uiso 1 1 calc R . .
C51 C 0.6785(4) 1.1562(2) 0.53204(19) 0.0640(13) Uani 1 1 d . . .
H51A H 0.7149 1.1641 0.4979 0.077 Uiso 1 1 calc R . .
H51B H 0.6392 1.1992 0.5417 0.077 Uiso 1 1 calc R . .
C52 C 0.6068(4) 1.0920(2) 0.52918(17) 0.0603(13) Uani 1 1 d . . .
H52A H 0.5367 1.1057 0.5163 0.072 Uiso 1 1 calc R . .
H52B H 0.6360 1.0560 0.5050 0.072 Uiso 1 1 calc R . .
C53 C 0.1480(6) 0.8927(3) 0.4229(3) 0.119(3) Uani 1 1 d . . .
H53A H 0.1633 0.9408 0.4360 0.142 Uiso 1 1 calc R . .
H53B H 0.0774 0.8919 0.4070 0.142 Uiso 1 1 calc R . .
C54 C 0.2335(6) 0.8666(3) 0.3825(2) 0.107(2) Uani 1 1 d . . .
H54A H 0.2024 0.8549 0.3477 0.128 Uiso 1 1 calc R . .
H54B H 0.2890 0.9022 0.3776 0.128 Uiso 1 1 calc R . .
C55 C 0.2738(5) 0.8026(3) 0.4097(3) 0.0951(19) Uani 1 1 d . . .
H55A H 0.2937 0.7661 0.3835 0.114 Uiso 1 1 calc R . .
H55B H 0.3355 0.8142 0.4316 0.114 Uiso 1 1 calc R . .
C56 C 0.1914(6) 0.7791(3) 0.4414(2) 0.106(2) Uani 1 1 d . . .
H56A H 0.1355 0.7573 0.4198 0.127 Uiso 1 1 calc R . .
H56B H 0.2157 0.7449 0.4683 0.127 Uiso 1 1 calc R . .
C57 C -0.0578(3) 0.6498(2) 0.70958(17) 0.0474(10) Uani 1 1 d . . .
H57A H -0.0437 0.6219 0.6772 0.057 Uiso 1 1 calc R . .
H57B H -0.0900 0.6951 0.6991 0.057 Uiso 1 1 calc R . .
C58 C -0.1294(3) 0.6095(2) 0.74670(16) 0.0480(10) Uani 1 1 d . . .
H58A H -0.1793 0.5795 0.7270 0.058 Uiso 1 1 calc R . .
H58B H -0.1682 0.6415 0.7706 0.058 Uiso 1 1 calc R . .
C59 C -0.0489(3) 0.5655(2) 0.77680(19) 0.0596(12) Uani 1 1 d . . .
H59A H -0.0772 0.5485 0.8110 0.072 Uiso 1 1 calc R . .
H59B H -0.0251 0.5248 0.7555 0.072 Uiso 1 1 calc R . .
C60 C 0.0378(3) 0.61805(19) 0.78513(16) 0.0458(10) Uani 1 1 d . . .
H60A H 0.0249 0.6466 0.8173 0.055 Uiso 1 1 calc R . .
H60B H 0.1057 0.5937 0.7889 0.055 Uiso 1 1 calc R . .

loop_
_atom_site_aniso_label
_atom_site_aniso_U_11
_atom_site_aniso_U_22
_atom_site_aniso_U_33
_atom_site_aniso_U_23
_atom_site_aniso_U_13
_atom_site_aniso_U_12
Na1 0.0289(8) 0.0438(7) 0.0278(7) 0.0016(6) 0.0007(6) -0.0052(6)
O1 0.0418(17) 0.0572(15) 0.0325(15) -0.0010(12) -0.0049(13) -0.0130(13)
N1 0.0251(16) 0.0320(15) 0.0311(16) -0.0036(13) 0.0020(14) -0.0032(13)
C1 0.027(2) 0.043(2) 0.034(2) -0.0008(16) -0.0061(17) -0.0044(16)
Li1 0.033(3) 0.037(3) 0.024(3) 0.007(2) -0.002(3) -0.003(3)
Na2 0.0562(11) 0.0519(9) 0.0404(9) -0.0086(7) 0.0129(8) -0.0264(8)
O2 0.0385(16) 0.0371(13) 0.0428(16) 0.0009(11) 0.0073(13) -0.0094(12)
N2 0.0391(19) 0.0339(16) 0.0336(17) 0.0058(13) -0.0006(15) -0.0067(14)
C2 0.037(2) 0.042(2) 0.053(3) 0.0108(19) -0.002(2) 0.0011(18)
Li2 0.033(4) 0.034(3) 0.037(4) -0.002(2) 0.001(3) -0.001(3)
Na3 0.0525(10) 0.0417(8) 0.0325(8) 0.0057(6) -0.0059(7) -0.0177(7)
O3 0.113(3) 0.0519(18) 0.0410(17) -0.0024(15) 0.0044(18) -0.0147(18)
N3 0.0301(18) 0.0298(15) 0.0363(17) -0.0053(13) -0.0014(14) -0.0032(13)
C3 0.0186(19) 0.0334(19) 0.038(2) -0.0025(16) 0.0028(16) 0.0037(15)
Li3 0.038(4) 0.029(3) 0.035(3) 0.002(2) -0.002(3) -0.001(3)
Na4 0.0361(9) 0.0524(8) 0.0639(11) 0.0275(8) -0.0127(8) -0.0135(7)
O4 0.0347(16) 0.0392(13) 0.0470(16) 0.0041(12) 0.0012(13) -0.0096(11)
N4 0.0321(17) 0.0298(15) 0.0287(16) 0.0050(12) 0.0015(14) 0.0017(13)
C4 0.025(2) 0.049(2) 0.035(2) -0.0106(17) -0.0024(17) 0.0003(17)
Li4 0.029(3) 0.033(3) 0.038(3) 0.004(2) 0.003(3) -0.007(3)
C5 0.025(2) 0.052(2) 0.050(3) -0.0156(19) 0.004(2) -0.0040(18)
C6 0.042(3) 0.053(2) 0.034(2) -0.0048(18) 0.0088(19) 0.002(2)
C7 0.037(3) 0.048(2) 0.038(2) -0.0107(18) -0.004(2) 0.0002(19)
C8 0.032(2) 0.044(2) 0.037(2) -0.0033(17) -0.0038(19) -0.0039(17)
C9 0.030(2) 0.038(2) 0.027(2) -0.0001(15) -0.0019(16) -0.0084(16)
C10 0.043(2) 0.0265(18) 0.027(2) 0.0006(14) 0.0082(17) 0.0025(17)
C11 0.0190(18) 0.043(2) 0.0235(18) 0.0035(16) 0.0015(16) -0.0019(16)
C12 0.035(2) 0.046(2) 0.030(2) 0.0110(16) -0.0054(17) -0.0070(18)
C13 0.040(3) 0.060(3) 0.065(3) 0.021(2) 0.001(2) -0.001(2)
C14 0.028(2) 0.039(2) 0.040(2) 0.0079(17) 0.0032(18) 0.0014(17)
C15 0.066(3) 0.048(2) 0.043(2) 0.012(2) -0.007(2) -0.008(2)
C16 0.082(4) 0.041(2) 0.071(4) 0.004(2) 0.001(3) -0.022(2)
C17 0.057(3) 0.036(2) 0.086(4) -0.010(2) -0.003(3) -0.006(2)
C18 0.055(3) 0.042(2) 0.058(3) -0.009(2) -0.017(2) 0.016(2)
C19 0.043(2) 0.039(2) 0.045(2) 0.0047(18) -0.004(2) 0.0076(18)
C20 0.037(2) 0.044(2) 0.025(2) 0.0035(16) -0.0014(17) -0.0173(18)
C21 0.027(2) 0.042(2) 0.039(2) -0.0071(17) 0.0040(18) -0.0094(17)
C22 0.0237(19) 0.0349(18) 0.032(2) -0.0013(16) -0.0022(16) -0.0085(15)
C23 0.038(2) 0.0301(19) 0.029(2) 0.0021(15) -0.0013(17) -0.0009(16)
C24 0.051(3) 0.039(2) 0.037(2) -0.0049(17) 0.006(2) -0.0041(18)
C25 0.027(2) 0.0292(18) 0.035(2) -0.0035(15) -0.0008(17) 0.0021(15)
C26 0.032(2) 0.036(2) 0.044(2) -0.0041(17) 0.0009(19) 0.0007(18)
C27 0.039(3) 0.035(2) 0.073(3) -0.008(2) 0.022(2) -0.0085(18)
C28 0.050(3) 0.038(2) 0.062(3) 0.017(2) 0.024(2) 0.015(2)
C29 0.047(3) 0.041(2) 0.040(2) 0.0090(18) 0.004(2) 0.014(2)
C30 0.035(2) 0.038(2) 0.043(2) -0.0010(17) 0.0004(19) 0.0047(18)
C31 0.029(2) 0.0318(19) 0.031(2) 0.0059(15) -0.0035(16) -0.0062(16)
C32 0.0220(19) 0.0333(19) 0.035(2) 0.0057(16) -0.0018(17) -0.0013(16)
C33 0.037(2) 0.0251(18) 0.030(2) 0.0074(15) 0.0049(16) -0.0031(16)
C34 0.030(2) 0.040(2) 0.0278(19) -0.0010(15) 0.0012(17) -0.0031(17)
C35 0.045(3) 0.037(2) 0.065(3) -0.0030(19) 0.015(2) -0.0031(18)
C36 0.024(2) 0.0268(18) 0.043(2) -0.0086(16) 0.0036(18) 0.0031(15)
C37 0.040(3) 0.055(2) 0.048(3) -0.010(2) 0.013(2) -0.009(2)
C38 0.061(4) 0.060(3) 0.098(4) -0.023(3) 0.049(3) -0.026(3)
C39 0.031(3) 0.058(3) 0.160(6) -0.041(4) 0.040(4) -0.016(2)
C40 0.027(3) 0.056(3) 0.138(6) -0.043(3) -0.021(3) 0.005(2)
C41 0.045(3) 0.038(2) 0.062(3) -0.0102(19) -0.013(2) 0.0069(19)
C42 0.0253(19) 0.0309(19) 0.0257(19) 0.0032(14) -0.0048(16) -0.0051(15)
C43 0.029(2) 0.0264(17) 0.033(2) -0.0008(15) -0.0062(17) 0.0000(15)
C44 0.0180(18) 0.0384(18) 0.0266(19) -0.0053(16) 0.0034(16) -0.0053(15)
C45 0.055(3) 0.112(4) 0.054(3) -0.002(3) -0.004(3) -0.038(3)
C46 0.089(5) 0.210(7) 0.059(4) -0.053(4) 0.017(3) -0.083(5)
C47 0.070(4) 0.153(5) 0.071(4) -0.057(4) -0.012(3) -0.003(4)
C48 0.040(3) 0.089(3) 0.056(3) -0.024(2) 0.003(2) 0.005(2)
C49 0.051(3) 0.049(2) 0.038(2) -0.0096(18) 0.008(2) -0.015(2)
C50 0.049(3) 0.057(2) 0.052(3) -0.012(2) 0.011(2) -0.024(2)
C51 0.068(3) 0.061(3) 0.063(3) 0.017(2) 0.003(3) -0.025(2)
C52 0.057(3) 0.073(3) 0.051(3) 0.015(2) -0.007(2) -0.025(2)
C53 0.136(6) 0.072(4) 0.148(7) 0.034(4) -0.034(6) -0.002(4)
C54 0.181(7) 0.085(4) 0.054(3) 0.006(3) 0.050(4) -0.019(4)
C55 0.096(5) 0.101(4) 0.088(4) -0.009(3) 0.020(4) -0.029(4)
C56 0.138(6) 0.100(5) 0.081(4) 0.013(4) 0.007(5) -0.001(4)
C57 0.044(3) 0.048(2) 0.050(3) 0.011(2) 0.001(2) -0.006(2)
C58 0.043(3) 0.049(2) 0.052(3) 0.0026(19) 0.002(2) -0.008(2)
C59 0.050(3) 0.069(3) 0.060(3) 0.023(2) -0.002(2) -0.023(2)
C60 0.041(2) 0.054(2) 0.042(2) 0.005(2) -0.001(2) -0.0031(19)

loop_
_atom_type_symbol
_atom_type_description
_atom_type_scat_dispersion_real
_atom_type_scat_dispersion_imag
_atom_type_scat_source
C C 0.0033 0.0016 'International Tables Vol C Tables 4.2.6.8 and 6.1.1.4'
H H 0.0000 0.0000 'International Tables Vol C Tables 4.2.6.8 and 6.1.1.4'
Li Li -0.0003 0.0001 'International Tables Vol C Tables 4.2.6.8 and 6.1.1.4'
N N 0.0061 0.0033 'International Tables Vol C Tables 4.2.6.8 and 6.1.1.4'
O O 0.0106 0.0060 'International Tables Vol C Tables 4.2.6.8 and 6.1.1.4'
Na Na 0.0362 0.0249 'International Tables Vol C Tables 4.2.6.8 and 6.1.1.4'

loop_
_geom_angle_atom_site_label_1
_geom_angle_atom_site_label_2
_geom_angle_atom_site_label_3
_geom_angle
_geom_angle_site_symmetry_1
_geom_angle_site_symmetry_3
_geom_angle_publ_flag
O1 Na1 N1 110.55(10) . . ?
O1 Na1 N4 112.41(10) . . ?
N1 Na1 N4 136.68(11) . . ?
C45 O1 C48 109.8(3) . . ?
C45 O1 Na1 118.8(2) . . ?
C48 O1 Na1 129.0(2) . . ?
C9 N1 C1 111.8(3) . . ?
C9 N1 Li1 115.7(3) . . ?
C1 N1 Li1 128.9(3) . . ?
C9 N1 Na1 93.12(19) . . ?
C1 N1 Na1 120.4(2) . . ?
Li1 N1 Na1 74.90(19) . . ?
C9 N1 Na2 68.87(17) . . ?
C1 N1 Na2 118.1(2) . . ?
Li1 N1 Na2 65.92(17) . . ?
Na1 N1 Na2 121.42(11) . . ?
N1 C1 C3 114.0(3) . . ?
N1 C1 C2 108.4(3) . . ?
C3 C1 C2 108.6(3) . . ?
N1 Li1 C11 83.8(2) . . ?
O2 Na2 N2 115.98(11) . . ?
O2 Na2 C19 84.47(11) . . ?
N2 Na2 C19 61.55(10) . . ?
O2 Na2 N1 117.62(10) . . ?
N2 Na2 N1 126.08(9) . . ?
C19 Na2 N1 128.95(10) . . ?
C52 O2 C49 109.4(3) . . ?
C52 O2 Na2 130.1(2) . . ?
C49 O2 Na2 120.5(2) . . ?
C20 N2 C12 111.9(3) . . ?
C20 N2 Li2 117.5(3) . . ?
C12 N2 Li2 128.6(3) . . ?
C20 N2 Na3 89.84(18) . . ?
C12 N2 Na3 121.9(2) . . ?
Li2 N2 Na3 72.65(18) . . ?
C20 N2 Na2 72.61(19) . . ?
C12 N2 Na2 115.5(2) . . ?
Li2 N2 Na2 68.8(2) . . ?
Na3 N2 Na2 122.35(12) . . ?
N2 Li2 C22 82.4(2) . . ?
O3 Na3 N2 109.74(11) . . ?
O3 Na3 N3 111.92(11) . . ?
N2 Na3 N3 137.12(11) . . ?
C56 O3 C53 107.3(4) . . ?
C56 O3 Na3 112.6(3) . . ?
C53 O3 Na3 131.2(3) . . ?
C23 N3 C31 111.9(3) . . ?
C23 N3 Li3 129.1(3) . . ?
C31 N3 Li3 118.3(3) . . ?
C23 N3 Na3 120.7(2) . . ?
C31 N3 Na3 83.68(18) . . ?
Li3 N3 Na3 74.30(18) . . ?
C23 N3 Na4 119.17(19) . . ?
C31 N3 Na4 76.00(19) . . ?
Li3 N3 Na4 67.8(2) . . ?
Na3 N3 Na4 120.08(11) . . ?
C4 C3 C8 116.7(3) . . ?
C4 C3 C1 122.6(3) . . ?
C8 C3 C1 120.6(3) . . ?
N3 Li3 C33 82.7(3) . . ?
O4 Na4 N3 117.91(10) . . ?
O4 Na4 N4 113.00(11) . . ?
N3 Na4 N4 128.57(9) . . ?
C57 O4 C60 109.1(3) . . ?
C57 O4 Na4 122.8(2) . . ?
C60 O4 Na4 127.9(2) . . ?
C42 N4 C34 110.5(3) . . ?
C42 N4 Li4 119.3(3) . . ?
C34 N4 Li4 129.3(3) . . ?
C42 N4 Na1 89.94(18) . . ?
C34 N4 Na1 114.9(2) . . ?
Li4 N4 Na1 75.5(2) . . ?
C42 N4 Na4 72.48(17) . . ?
C34 N4 Na4 124.7(2) . . ?
Li4 N4 Na4 66.39(18) . . ?
Na1 N4 Na4 120.39(11) . . ?
C5 C4 C3 121.9(4) . . ?
N4 Li4 C44 81.3(2) . . ?
C6 C5 C4 120.2(4) . . ?
C5 C6 C7 119.6(4) . . ?
C6 C7 C8 119.1(4) . . ?
C7 C8 C3 122.5(3) . . ?
N1 C9 C10 111.2(3) . . ?
C11 C10 C9 125.6(3) . . ?
C10 C11 Li1 100.7(3) . . ?
N2 C12 C13 109.5(3) . . ?
N2 C12 C14 113.5(3) . . ?
C13 C12 C14 109.9(3) . . ?
C19 C14 C15 117.3(3) . . ?
C19 C14 C12 120.4(3) . . ?
C15 C14 C12 122.3(3) . . ?
C16 C15 C14 121.5(4) . . ?
C17 C16 C15 119.4(4) . . ?
C18 C17 C16 120.2(4) . . ?
C17 C18 C19 118.8(4) . . ?
C14 C19 C18 122.7(4) . . ?
C14 C19 Na2 96.4(2) . . ?
C18 C19 Na2 106.3(2) . . ?
N2 C20 C21 111.6(3) . . ?
C22 C21 C20 124.5(3) . . ?
C21 C22 Li2 102.8(3) . . ?
N3 C23 C24 109.1(3) . . ?
N3 C23 C25 113.5(3) . . ?
C24 C23 C25 110.3(3) . . ?
C30 C25 C26 117.8(3) . . ?
C30 C25 C23 120.6(3) . . ?
C26 C25 C23 121.5(3) . . ?
C25 C26 C27 120.5(4) . . ?
C28 C27 C26 119.9(4) . . ?
C29 C28 C27 119.3(3) . . ?
C30 C29 C28 120.2(4) . . ?
C29 C30 C25 122.2(4) . . ?
N3 C31 C32 112.5(3) . . ?
C33 C32 C31 124.7(3) . . ?
C32 C33 Li3 101.4(3) . . ?
N4 C34 C35 110.0(3) . . ?
N4 C34 C36 115.1(3) . . ?
C35 C34 C36 108.6(3) . . ?
C41 C36 C37 117.8(4) . . ?
C41 C36 C34 120.7(3) . . ?
C37 C36 C34 121.5(3) . . ?
C38 C37 C36 122.2(5) . . ?
C37 C38 C39 119.9(5) . . ?
C38 C39 C40 119.6(5) . . ?
C39 C40 C41 120.4(5) . . ?
C36 C41 C40 120.0(5) . . ?
N4 C42 C43 111.9(3) . . ?
C44 C43 C42 124.8(3) . . ?
C43 C44 Li4 101.0(3) . . ?
C46 C45 O1 108.1(4) . . ?
C45 C46 C47 109.8(5) . . ?
C46 C47 C48 107.1(4) . . ?
O1 C48 C47 105.2(4) . . ?
O2 C49 C50 105.7(3) . . ?
C51 C50 C49 102.4(3) . . ?
C50 C51 C52 102.4(3) . . ?
O2 C52 C51 105.7(3) . . ?
O3 C53 C54 101.3(5) . . ?
C55 C54 C53 101.5(4) . . ?
C56 C55 C54 105.2(6) . . ?
O3 C56 C55 101.8(5) . . ?
O4 C57 C58 106.2(3) . . ?
C57 C58 C59 100.0(3) . . ?
C60 C59 C58 101.9(3) . . ?
O4 C60 C59 105.2(3) . . ?

loop_
_geom_bond_atom_site_label_1
_geom_bond_atom_site_label_2
_geom_bond_distance
_geom_bond_site_symmetry_2
_geom_bond_publ_flag
Na1 O1 2.296(3) . ?
Na1 N1 2.464(3) . ?
Na1 N4 2.484(3) . ?
O1 C45 1.432(5) . ?
O1 C48 1.440(5) . ?
N1 C9 1.451(4) . ?
N1 C1 1.451(4) . ?
N1 Li1 1.900(6) . ?
N1 Na2 3.104(3) . ?
C1 C3 1.531(5) . ?
C1 C2 1.539(5) . ?
Li1 C11 2.315(6) . ?
Na2 O2 2.285(3) . ?
Na2 N2 2.855(3) . ?
Na2 C19 3.069(4) . ?
O2 C52 1.423(5) . ?
O2 C49 1.454(4) . ?
N2 C20 1.448(4) . ?
N2 C12 1.456(4) . ?
N2 Li2 1.937(6) . ?
N2 Na3 2.510(3) . ?
Li2 C22 2.323(7) . ?
Na3 O3 2.267(3) . ?
Na3 N3 2.530(3) . ?
O3 C56 1.380(6) . ?
O3 C53 1.444(6) . ?
N3 C23 1.445(4) . ?
N3 C31 1.450(4) . ?
N3 Li3 1.889(6) . ?
N3 Na4 2.811(3) . ?
C3 C4 1.388(5) . ?
C3 C8 1.393(5) . ?
Li3 C33 2.365(7) . ?
Na4 O4 2.252(3) . ?
Na4 N4 2.991(3) . ?
O4 C57 1.435(4) . ?
O4 C60 1.443(4) . ?
N4 C42 1.428(4) . ?
N4 C34 1.448(4) . ?
N4 Li4 1.896(6) . ?
C4 C5 1.387(5) . ?
Li4 C44 2.405(6) . ?
C5 C6 1.383(5) . ?
C6 C7 1.387(5) . ?
C7 C8 1.391(5) . ?
C9 C10 1.513(5) . ?
C10 C11 1.334(5) . ?
C12 C13 1.510(6) . ?
C12 C14 1.536(5) . ?
C14 C19 1.375(5) . ?
C14 C15 1.392(5) . ?
C15 C16 1.387(6) . ?
C16 C17 1.388(6) . ?
C17 C18 1.380(6) . ?
C18 C19 1.388(5) . ?
C20 C21 1.508(5) . ?
C21 C22 1.353(5) . ?
C23 C24 1.520(5) . ?
C23 C25 1.527(5) . ?
C25 C30 1.386(5) . ?
C25 C26 1.391(5) . ?
C26 C27 1.405(5) . ?
C27 C28 1.387(6) . ?
C28 C29 1.384(6) . ?
C29 C30 1.367(5) . ?
C31 C32 1.506(5) . ?
C32 C33 1.340(5) . ?
C34 C35 1.525(5) . ?
C34 C36 1.536(5) . ?
C36 C41 1.386(5) . ?
C36 C37 1.393(5) . ?
C37 C38 1.374(6) . ?
C38 C39 1.375(8) . ?
C39 C40 1.379(8) . ?
C40 C41 1.411(6) . ?
C42 C43 1.525(5) . ?
C43 C44 1.327(5) . ?
C45 C46 1.420(6) . ?
C46 C47 1.423(7) . ?
C47 C48 1.511(6) . ?
C49 C50 1.523(5) . ?
C50 C51 1.490(6) . ?
C51 C52 1.528(6) . ?
C53 C54 1.577(9) . ?
C54 C55 1.487(8) . ?
C55 C56 1.398(8) . ?
C57 C58 1.518(5) . ?
C58 C59 1.529(6) . ?
C59 C60 1.508(5) . ?
